data_1569610
loop_
_publ_author_name
'Jiang, Wen'
'Kong, Feng'
'Del Rosal, Iker'
'Li, Meng'
'Wang, Kai'
'Maron, Laurent'
'Zhang, Lixin'

_publ_section_title
;
 A binuclear guanidinate yttrium carbyne complex: unique reactivity toward
 unsaturated C-N, C-O and C-S bonds.
;
_journal_issue 34
_journal_name_full 'Chemical science'
_journal_page_first 9154
_journal_page_last 9160
_journal_paper_doi 10.1039/d3sc03483f
_journal_volume 14
_journal_year 2023
_chemical_formula_moiety 'C87 H118 Al2 N6 O Y2'
_chemical_formula_sum 'C87 H118 Al2 N6 O Y2'
_chemical_formula_weight 1495.65
_space_group_crystal_system monoclinic
_space_group_IT_number 15
_space_group_name_Hall '-C 2yc'
_space_group_name_H-M_alt 'C 1 2/c 1'
_atom_sites_solution_hydrogens mixed
_atom_sites_solution_primary dual
_audit_creation_date 2022-08-03
_audit_creation_method
;
Olex2 1.2
(compiled 2018.05.29 svn.r3508 for OlexSys, GUI svn.r5506)
;
_audit_update_record
;
2022-08-11 deposited with the CCDC.	2023-08-03 downloaded from the CCDC.
;
_cell_angle_alpha 90
_cell_angle_beta 93.806(2)
_cell_angle_gamma 90
_cell_formula_units_Z 8
_cell_length_a 44.077(4)
_cell_length_b 13.4246(13)
_cell_length_c 29.287(3)
_cell_measurement_reflns_used 9941
_cell_measurement_temperature 296(2)
_cell_measurement_theta_max 26.63
_cell_measurement_theta_min 2.39
_cell_volume 17291(3)
_computing_cell_refinement 'Bruker SAINT'
_computing_data_collection 'Bruker APEX2'
_computing_data_reduction 'Bruker SAINT'
_computing_molecular_graphics 'Olex2 (Dolomanov et al., 2009)'
_computing_publication_material 'Olex2 (Dolomanov et al., 2009)'
_computing_structure_refinement 'ShelXL (Sheldrick, 2015)'
_computing_structure_solution 'XT (Sheldrick, 2015)'
_diffrn_ambient_temperature 296.15
_diffrn_measured_fraction_theta_full 0.991
_diffrn_measured_fraction_theta_max 0.991
_diffrn_measurement_device_type 'Bruker APEX-II CCD'
_diffrn_measurement_method '\f and \w scans'
_diffrn_radiation_monochromator graphite
_diffrn_radiation_type MoK\a
_diffrn_radiation_wavelength 0.71073
_diffrn_reflns_av_R_equivalents 0.0900
_diffrn_reflns_av_unetI/netI 0.1234
_diffrn_reflns_Laue_measured_fraction_full 0.991
_diffrn_reflns_Laue_measured_fraction_max 0.991
_diffrn_reflns_limit_h_max 55
_diffrn_reflns_limit_h_min -44
_diffrn_reflns_limit_k_max 16
_diffrn_reflns_limit_k_min -16
_diffrn_reflns_limit_l_max 36
_diffrn_reflns_limit_l_min -36
_diffrn_reflns_number 54916
_diffrn_reflns_point_group_measured_fraction_full 0.991
_diffrn_reflns_point_group_measured_fraction_max 0.991
_diffrn_reflns_theta_full 25.100
_diffrn_reflns_theta_max 26.68
_diffrn_reflns_theta_min 1.59
_diffrn_standards_number 0
_exptl_absorpt_coefficient_mu 1.401
_exptl_absorpt_correction_T_max 0.7454
_exptl_absorpt_correction_T_min 0.4480
_exptl_absorpt_correction_type multi-scan
_exptl_absorpt_process_details sadabs
_exptl_crystal_colour colourless
_exptl_crystal_colour_primary colourless
_exptl_crystal_density_diffrn 1.149
_exptl_crystal_density_method 'not measured'
_exptl_crystal_description block
_exptl_crystal_F_000 6352
_exptl_crystal_size_max 0.52
_exptl_crystal_size_mid 0.45
_exptl_crystal_size_min 0.38
_refine_diff_density_max 0.865
_refine_diff_density_min -0.563
_refine_diff_density_rms 0.077
_refine_ls_extinction_method none
_refine_ls_goodness_of_fit_ref 0.930
_refine_ls_hydrogen_treatment mixed
_refine_ls_matrix_type full
_refine_ls_number_parameters 927
_refine_ls_number_reflns 15258
_refine_ls_number_restraints 24
_refine_ls_restrained_S_all 0.930
_refine_ls_R_factor_all 0.1240
_refine_ls_R_factor_gt 0.0645
_refine_ls_shift/su_max 0.001
_refine_ls_shift/su_mean 0.000
_refine_ls_structure_factor_coef Fsqd
_refine_ls_weighting_details 'w=1/[\s^2^(Fo^2^)+(0.1094P)^2^] where P=(Fo^2^+2Fc^2^)/3'
_refine_ls_weighting_scheme calc
_refine_ls_wR_factor_gt 0.1657
_refine_ls_wR_factor_ref 0.1903
_reflns_Friedel_coverage 0.000
_reflns_number_gt 8335
_reflns_number_total 15258
_reflns_threshold_expression 'I > 2\s(I)'
_cod_data_source_file d3sc03483f2.cif
_cod_data_source_block mo_51119c
_cod_depositor_comments 'Adding full bibliography for 1569608--1569615.cif.'
_cod_database_code 1569610
_shelx_shelxl_version_number 2018/3
_shelx_space_group_comment
;
The symmetry employed for this shelxl refinement is uniquely defined
by the following loop, which should always be used as a source of
symmetry information in preference to the above space-group names.
They are only intended as comments.
;
_shelx_estimated_absorpt_t_max 0.618
_shelx_estimated_absorpt_t_min 0.529
_olex2_refinement_description
;
1. Fixed Uiso
 At 1.2 times of:
  All C(H) groups, All C(H,H) groups
 At 1.5 times of:
  All C(H,H,H) groups, All C(H,H,H,H,H,H,H,H,H) groups
2. Restrained distances
 C1-H1A = C1-H1B = C1-H1C
 0.96 with sigma of 0.02
 H1A-H1B = H1B-H1C = H1C-H1A
 1.57 with sigma of 0.02
 C4-H4A = C4-H4B = C4-H4C
 0.96 with sigma of 0.02
 H4A-H4B = H4B-H4C = H4C-H4A
 1.57 with sigma of 0.02
 C7-H7A = C7-H7B = C7-H7C
 0.96 with sigma of 0.02
 H7A-H7B = H7B-H7C = H7C-H7A
 1.57 with sigma of 0.02
 O1-H4A \\sim O1-H4B \\sim O1-H4C
 with sigma of 0.02
 O1-H7A \\sim O1-H7B \\sim O1-H7C
 with sigma of 0.02
3. Uiso/Uaniso restraints and constraints
Uanis(C21) = Uanis(C22)
4.a Ternary CH refined with riding coordinates:
 C31(H31), C34(H34), C43(H43), C46(H46), C70(H70), C73(H73), C82(H82), C85(H85)
4.b Secondary CH2 refined with riding coordinates:
 C11(H11A,H11B), C18(H18A,H18B), C50(H50A,H50B), C57(H57A,H57B)
4.c Aromatic/amide H refined with riding coordinates:
 C13(H13), C14(H14), C15(H15), C16(H16), C17(H17), C20(H20), C21(H21),
 C22(H22), C23(H23), C24(H24), C27(H27), C28(H28), C29(H29), C39(H39), C40(H40),
  C41(H41), C52(H52), C53(H53), C54(H54), C55(H55), C56(H56), C59(H59),
 C60(H60), C61(H61), C62(H62), C63(H63), C66(H66), C67(H67), C68(H68), C78(H78),
  C79(H79), C80(H80)
4.d Idealised Me refined as rotating group:
 C5(H5A,H5B,H5C), C6(H6A,H6B,H6C), C8(H8A,H8B,H8C), C9(H9A,H9B,H9C), C32(H32A,
 H32B,H32C), C33(H33A,H33B,H33C), C35(H35A,H35B,H35C), C36(H36A,H36B,H36C),
 C44(H44A,H44B,H44C), C45(H45A,H45B,H45C), C47(H47A,H47B,H47C), C48(H48A,H48B,
 H48C), C71(H71A,H71B,H71C), C72(H72A,H72B,H72C), C74(H74A,H74B,H74C), C75(H75A,
 H75B,H75C), C83(H83A,H83B,H83C), C84(H84A,H84B,H84C), C86(H86A,H86B,H86C),
 C87(H87A,H87B,H87C)
4.e :
 C3(H3)
;
_olex2_submission_special_instructions 'No special instructions were received'

loop_
_space_group_symop_operation_xyz
'x, y, z'
'-x, y, -z+1/2'
'x+1/2, y+1/2, z'
'-x+1/2, y+1/2, -z+1/2'
'-x, -y, -z'
'x, -y, z-1/2'
'-x+1/2, -y+1/2, -z'
'x+1/2, -y+1/2, z-1/2'

loop_
_atom_site_label
_atom_site_type_symbol
_atom_site_fract_x
_atom_site_fract_y
_atom_site_fract_z
_atom_site_U_iso_or_equiv
_atom_site_adp_type
_atom_site_occupancy
_atom_site_site_symmetry_order
_atom_site_calc_flag
_atom_site_refinement_flags_posn
_atom_site_refinement_flags_adp
_atom_site_refinement_flags_occupancy
_atom_site_disorder_assembly
_atom_site_disorder_group
Y1 Y 0.14252(2) 0.16925(4) 0.25940(2) 0.04532(17) Uani 1 1 d . . . . .
Y2 Y 0.10685(2) 0.27021(4) 0.16662(2) 0.04740(17) Uani 1 1 d . . . . .
Al1 Al 0.07719(4) 0.31343(14) 0.26175(6) 0.0587(5) Uani 1 1 d . . . . .
Al2 Al 0.14678(4) 0.40576(12) 0.25073(6) 0.0572(5) Uani 1 1 d . . . . .
O1 O 0.11570(8) 0.3160(3) 0.24300(13) 0.0557(10) Uani 1 1 d D . . . .
N1 N 0.15251(8) 0.0906(3) 0.32958(13) 0.0397(10) Uani 1 1 d . . . . .
N2 N 0.17828(8) 0.0397(3) 0.27151(13) 0.0366(9) Uani 1 1 d . . . . .
N3 N 0.19051(9) -0.0343(3) 0.34594(13) 0.0460(11) Uani 1 1 d . . . . .
N4 N 0.08911(9) 0.2038(3) 0.09459(13) 0.0402(10) Uani 1 1 d . . . . .
N5 N 0.09411(8) 0.3691(3) 0.10276(13) 0.0375(9) Uani 1 1 d . . . . .
N6 N 0.06526(9) 0.3122(3) 0.03600(14) 0.0442(10) Uani 1 1 d . . . . .
C1 C 0.10162(12) 0.0989(4) 0.2060(2) 0.0544(14) Uani 1 1 d D . . . .
C2 C 0.15810(13) 0.2024(5) 0.1789(2) 0.0536(16) Uani 1 1 d . . . . .
C3 C 0.1785(3) 0.1690(10) 0.1688(3) 0.145(4) Uani 1 1 d . . . . .
H3 H 0.196367 0.139897 0.159976 0.174 Uiso 1 1 calc R . . . .
C4 C 0.0535(2) 0.2999(5) 0.2028(2) 0.088(2) Uani 1 1 d D . . . .
C5 C 0.0633(2) 0.4327(6) 0.2923(2) 0.108(3) Uani 1 1 d . . . . .
H5A H 0.072929 0.436286 0.322679 0.162 Uiso 1 1 calc GR . . . .
H5B H 0.041648 0.429713 0.294068 0.162 Uiso 1 1 calc GR . . . .
H5C H 0.068504 0.490633 0.275326 0.162 Uiso 1 1 calc GR . . . .
C6 C 0.07392(18) 0.1965(5) 0.3020(2) 0.090(2) Uani 1 1 d . . . . .
H6A H 0.085787 0.142753 0.290913 0.135 Uiso 1 1 calc GR . . . .
H6B H 0.053023 0.176352 0.302035 0.135 Uiso 1 1 calc GR . . . .
H6C H 0.081352 0.213502 0.332532 0.135 Uiso 1 1 calc GR . . . .
C7 C 0.17998(16) 0.3174(4) 0.2808(2) 0.0727(18) Uani 1 1 d D . . . .
C8 C 0.14158(19) 0.5198(5) 0.2914(2) 0.098(2) Uani 1 1 d . . . . .
H8A H 0.125776 0.562317 0.278400 0.146 Uiso 1 1 calc GR . . . .
H8B H 0.160275 0.556490 0.295046 0.146 Uiso 1 1 calc GR . . . .
H8C H 0.136142 0.496296 0.320753 0.146 Uiso 1 1 calc GR . . . .
C9 C 0.15540(14) 0.4480(4) 0.1879(2) 0.0716(18) Uani 1 1 d . . . . .
H9A H 0.175509 0.427038 0.181463 0.107 Uiso 1 1 calc GR . . . .
H9B H 0.154023 0.519205 0.185593 0.107 Uiso 1 1 calc GR . . . .
H9C H 0.140850 0.418133 0.166180 0.107 Uiso 1 1 calc GR . . . .
C10 C 0.17454(10) 0.0289(3) 0.31613(16) 0.0368(11) Uani 1 1 d . . . . .
C11 C 0.19214(12) -0.0158(5) 0.39576(18) 0.0585(15) Uani 1 1 d . . . . .
H11A H 0.190841 -0.079140 0.411406 0.070 Uiso 1 1 calc R . . . .
H11B H 0.174590 0.023461 0.402910 0.070 Uiso 1 1 calc R . . . .
C12 C 0.22036(14) 0.0372(5) 0.4143(2) 0.0646(17) Uani 1 1 d . . . . .
C13 C 0.23499(19) 0.0083(7) 0.4550(3) 0.121(3) Uani 1 1 d . . . . .
H13 H 0.228668 -0.048312 0.470046 0.145 Uiso 1 1 calc R . . . .
C14 C 0.2599(3) 0.0656(9) 0.4741(4) 0.173(5) Uani 1 1 d . . . . .
H14 H 0.268767 0.049291 0.502844 0.208 Uiso 1 1 calc R . . . .
C15 C 0.2706(2) 0.1411(10) 0.4516(4) 0.151(4) Uani 1 1 d . . . . .
H15 H 0.287992 0.174031 0.463361 0.181 Uiso 1 1 calc R . . . .
C16 C 0.2566(2) 0.1712(8) 0.4117(3) 0.124(3) Uani 1 1 d . . . . .
H16 H 0.263497 0.227394 0.396951 0.149 Uiso 1 1 calc R . . . .
C17 C 0.23201(17) 0.1182(6) 0.3928(2) 0.088(2) Uani 1 1 d . . . . .
H17 H 0.223048 0.138041 0.364664 0.105 Uiso 1 1 calc R . . . .
C18 C 0.21423(13) -0.1032(4) 0.33060(19) 0.0584(15) Uani 1 1 d . . . . .
H18A H 0.208114 -0.126407 0.299991 0.070 Uiso 1 1 calc R . . . .
H18B H 0.233078 -0.066518 0.328930 0.070 Uiso 1 1 calc R . . . .
C19 C 0.21998(13) -0.1912(4) 0.36081(19) 0.0543(14) Uani 1 1 d . . . . .
C20 C 0.24716(16) -0.2036(5) 0.3849(3) 0.088(2) Uani 1 1 d . . . . .
H20 H 0.261888 -0.154383 0.383147 0.105 Uiso 1 1 calc R . . . .
C21 C 0.2538(2) -0.2864(7) 0.4119(3) 0.126(2) Uani 1 1 d . . . . .
H21 H 0.272253 -0.291229 0.429171 0.152 Uiso 1 1 calc R . . . .
C22 C 0.2333(2) -0.3591(7) 0.4127(3) 0.126(2) Uani 1 1 d . . . . .
H22 H 0.238113 -0.416290 0.429562 0.152 Uiso 1 1 calc R . . . .
C23 C 0.20482(19) -0.3525(6) 0.3892(3) 0.096(2) Uani 1 1 d . . . . .
H23 H 0.190510 -0.402968 0.391086 0.115 Uiso 1 1 calc R . . . .
C24 C 0.19847(16) -0.2675(5) 0.3628(2) 0.0755(19) Uani 1 1 d . . . . .
H24 H 0.179778 -0.261493 0.346331 0.091 Uiso 1 1 calc R . . . .
C25 C 0.13311(11) 0.0766(4) 0.36592(17) 0.0471(13) Uani 1 1 d . . . . .
C26 C 0.13175(13) 0.1519(5) 0.39919(19) 0.0582(16) Uani 1 1 d . . . . .
C27 C 0.10928(17) 0.1447(6) 0.4310(2) 0.080(2) Uani 1 1 d . . . . .
H27 H 0.108491 0.193292 0.453564 0.096 Uiso 1 1 calc R . . . .
C28 C 0.08868(17) 0.0691(7) 0.4299(3) 0.089(2) Uani 1 1 d . . . . .
H28 H 0.073374 0.068200 0.450281 0.106 Uiso 1 1 calc R . . . .
C29 C 0.09076(14) -0.0050(6) 0.3987(3) 0.085(2) Uani 1 1 d . . . . .
H29 H 0.077045 -0.057611 0.398670 0.102 Uiso 1 1 calc R . . . .
C30 C 0.11291(12) -0.0046(5) 0.3664(2) 0.0617(16) Uani 1 1 d . . . . .
C31 C 0.15425(15) 0.2383(5) 0.4027(2) 0.0686(17) Uani 1 1 d . . . . .
H31 H 0.169369 0.226250 0.380274 0.082 Uiso 1 1 calc R . . . .
C32 C 0.17141(19) 0.2443(6) 0.4501(3) 0.109(3) Uani 1 1 d . . . . .
H32A H 0.157159 0.254724 0.472998 0.164 Uiso 1 1 calc GR . . . .
H32B H 0.185556 0.298708 0.450529 0.164 Uiso 1 1 calc GR . . . .
H32C H 0.182234 0.183184 0.456215 0.164 Uiso 1 1 calc GR . . . .
C33 C 0.1389(2) 0.3380(5) 0.3905(3) 0.109(3) Uani 1 1 d . . . . .
H33A H 0.124471 0.329119 0.364828 0.164 Uiso 1 1 calc GR . . . .
H33B H 0.153996 0.385604 0.382912 0.164 Uiso 1 1 calc GR . . . .
H33C H 0.128567 0.361789 0.416259 0.164 Uiso 1 1 calc GR . . . .
C34 C 0.11412(14) -0.0913(5) 0.3346(2) 0.0759(19) Uani 1 1 d . . . . .
H34 H 0.131118 -0.080219 0.315244 0.091 Uiso 1 1 calc R . . . .
C35 C 0.08566(18) -0.1034(6) 0.3034(3) 0.111(3) Uani 1 1 d . . . . .
H35A H 0.068268 -0.106636 0.321377 0.167 Uiso 1 1 calc GR . . . .
H35B H 0.087005 -0.163723 0.285982 0.167 Uiso 1 1 calc GR . . . .
H35C H 0.083626 -0.047629 0.282888 0.167 Uiso 1 1 calc GR . . . .
C36 C 0.12042(16) -0.1907(6) 0.3613(3) 0.101(2) Uani 1 1 d . . . . .
H36A H 0.138033 -0.182878 0.382106 0.151 Uiso 1 1 calc GR . . . .
H36B H 0.123938 -0.243260 0.340063 0.151 Uiso 1 1 calc GR . . . .
H36C H 0.103165 -0.207111 0.378208 0.151 Uiso 1 1 calc GR . . . .
C37 C 0.19868(12) -0.0064(4) 0.24156(16) 0.0422(12) Uani 1 1 d . . . . .
C38 C 0.18693(12) -0.0819(4) 0.21187(18) 0.0483(13) Uani 1 1 d . . . . .
C39 C 0.20490(16) -0.1173(5) 0.1776(2) 0.0657(17) Uani 1 1 d . . . . .
H39 H 0.197505 -0.168143 0.158399 0.079 Uiso 1 1 calc R . . . .
C40 C 0.23301(17) -0.0786(5) 0.1719(2) 0.083(2) Uani 1 1 d . . . . .
H40 H 0.244437 -0.101444 0.148479 0.100 Uiso 1 1 calc R . . . .
C41 C 0.24419(15) -0.0061(5) 0.2011(2) 0.0710(18) Uani 1 1 d . . . . .
H41 H 0.263547 0.019086 0.197506 0.085 Uiso 1 1 calc R . . . .
C42 C 0.22768(12) 0.0311(4) 0.23561(18) 0.0490(13) Uani 1 1 d . . . . .
C43 C 0.15572(14) -0.1275(4) 0.2160(2) 0.0607(16) Uani 1 1 d . . . . .
H43 H 0.144618 -0.083713 0.235805 0.073 Uiso 1 1 calc R . . . .
C44 C 0.15799(18) -0.2299(5) 0.2392(3) 0.112(3) Uani 1 1 d . . . . .
H44A H 0.170482 -0.273043 0.222289 0.168 Uiso 1 1 calc GR . . . .
H44B H 0.138034 -0.258180 0.240133 0.168 Uiso 1 1 calc GR . . . .
H44C H 0.166878 -0.222529 0.269886 0.168 Uiso 1 1 calc GR . . . .
C45 C 0.13645(16) -0.1368(6) 0.1702(2) 0.095(2) Uani 1 1 d . . . . .
H45A H 0.135635 -0.073400 0.154961 0.142 Uiso 1 1 calc GR . . . .
H45B H 0.116221 -0.157575 0.175971 0.142 Uiso 1 1 calc GR . . . .
H45C H 0.145506 -0.185111 0.151111 0.142 Uiso 1 1 calc GR . . . .
C46 C 0.24172(12) 0.1152(5) 0.2647(2) 0.0620(16) Uani 1 1 d . . . . .
H46 H 0.227272 0.133351 0.287390 0.074 Uiso 1 1 calc R . . . .
C47 C 0.24755(15) 0.2081(5) 0.2364(2) 0.079(2) Uani 1 1 d . . . . .
H47A H 0.262476 0.193251 0.214927 0.119 Uiso 1 1 calc GR . . . .
H47B H 0.254871 0.260888 0.256282 0.119 Uiso 1 1 calc GR . . . .
H47C H 0.228961 0.228443 0.220074 0.119 Uiso 1 1 calc GR . . . .
C48 C 0.27191(13) 0.0840(6) 0.2911(3) 0.091(2) Uani 1 1 d . . . . .
H48A H 0.268695 0.024363 0.308184 0.136 Uiso 1 1 calc GR . . . .
H48B H 0.278642 0.136371 0.311648 0.136 Uiso 1 1 calc GR . . . .
H48C H 0.287087 0.071939 0.269687 0.136 Uiso 1 1 calc GR . . . .
C49 C 0.08242(10) 0.2927(3) 0.07539(15) 0.0340(11) Uani 1 1 d . . . . .
C50 C 0.05839(13) 0.2320(4) 0.00188(18) 0.0544(14) Uani 1 1 d . . . . .
H50A H 0.039766 0.198602 0.009007 0.065 Uiso 1 1 calc R . . . .
H50B H 0.074661 0.183235 0.004064 0.065 Uiso 1 1 calc R . . . .
C51 C 0.05488(12) 0.2712(4) -0.04624(19) 0.0523(14) Uani 1 1 d . . . . .
C52 C 0.03477(14) 0.2239(5) -0.0768(2) 0.0697(18) Uani 1 1 d . . . . .
H52 H 0.023399 0.170353 -0.067271 0.084 Uiso 1 1 calc R . . . .
C53 C 0.03136(18) 0.2560(7) -0.1219(3) 0.091(3) Uani 1 1 d . . . . .
H53 H 0.017493 0.224171 -0.142336 0.109 Uiso 1 1 calc R . . . .
C54 C 0.0478(2) 0.3324(8) -0.1364(3) 0.105(3) Uani 1 1 d . . . . .
H54 H 0.045390 0.352636 -0.166809 0.125 Uiso 1 1 calc R . . . .
C55 C 0.0684(2) 0.3812(6) -0.1066(3) 0.096(2) Uani 1 1 d . . . . .
H55 H 0.079515 0.435117 -0.116314 0.115 Uiso 1 1 calc R . . . .
C56 C 0.07187(15) 0.3482(5) -0.0626(2) 0.0669(17) Uani 1 1 d . . . . .
H56 H 0.086308 0.378934 -0.042733 0.080 Uiso 1 1 calc R . . . .
C57 C 0.04492(11) 0.3993(4) 0.03291(18) 0.0449(13) Uani 1 1 d . . . . .
H57A H 0.046254 0.429854 0.003102 0.054 Uiso 1 1 calc R . . . .
H57B H 0.052125 0.447574 0.055764 0.054 Uiso 1 1 calc R . . . .
C58 C 0.01222(12) 0.3768(4) 0.03957(19) 0.0481(13) Uani 1 1 d . . . . .
C59 C -0.00913(12) 0.3687(4) 0.0029(2) 0.0602(16) Uani 1 1 d . . . . .
H59 H -0.002750 0.373261 -0.026638 0.072 Uiso 1 1 calc R . . . .
C60 C -0.03901(18) 0.3543(5) 0.0088(4) 0.094(3) Uani 1 1 d . . . . .
H60 H -0.052746 0.348159 -0.016560 0.113 Uiso 1 1 calc R . . . .
C61 C -0.04904(19) 0.3488(6) 0.0518(5) 0.121(4) Uani 1 1 d . . . . .
H61 H -0.069601 0.339479 0.055860 0.145 Uiso 1 1 calc R . . . .
C62 C -0.0282(2) 0.3574(6) 0.0900(4) 0.113(3) Uani 1 1 d . . . . .
H62 H -0.034819 0.353404 0.119402 0.135 Uiso 1 1 calc R . . . .
C63 C 0.00240(17) 0.3717(5) 0.0835(2) 0.0788(19) Uani 1 1 d . . . . .
H63 H 0.016310 0.377898 0.108660 0.095 Uiso 1 1 calc R . . . .
C64 C 0.08170(12) 0.1055(4) 0.07746(17) 0.0467(13) Uani 1 1 d . . . . .
C65 C 0.10541(13) 0.0483(4) 0.06082(17) 0.0494(13) Uani 1 1 d . . . . .
C66 C 0.10050(15) -0.0496(4) 0.0495(2) 0.0644(17) Uani 1 1 d . . . . .
H66 H 0.116141 -0.086356 0.037918 0.077 Uiso 1 1 calc R . . . .
C67 C 0.07329(17) -0.0946(5) 0.0549(2) 0.0723(19) Uani 1 1 d . . . . .
H67 H 0.070628 -0.161790 0.048030 0.087 Uiso 1 1 calc R . . . .
C68 C 0.04981(16) -0.0397(5) 0.0704(2) 0.0753(19) Uani 1 1 d . . . . .
H68 H 0.031132 -0.070278 0.073577 0.090 Uiso 1 1 calc R . . . .
C69 C 0.05325(13) 0.0598(4) 0.0815(2) 0.0565(15) Uani 1 1 d . . . . .
C70 C 0.13615(13) 0.0937(4) 0.0526(2) 0.0596(15) Uani 1 1 d . . . . .
H70 H 0.137277 0.158356 0.068150 0.072 Uiso 1 1 calc R . . . .
C71 C 0.13903(16) 0.1125(6) 0.0019(2) 0.090(2) Uani 1 1 d . . . . .
H71A H 0.139709 0.049938 -0.013929 0.135 Uiso 1 1 calc GR . . . .
H71B H 0.157352 0.149073 -0.002248 0.135 Uiso 1 1 calc GR . . . .
H71C H 0.121830 0.150249 -0.010220 0.135 Uiso 1 1 calc GR . . . .
C72 C 0.16342(14) 0.0305(5) 0.0720(3) 0.089(2) Uani 1 1 d . . . . .
H72A H 0.162860 0.025495 0.104678 0.134 Uiso 1 1 calc GR . . . .
H72B H 0.182062 0.061792 0.064679 0.134 Uiso 1 1 calc GR . . . .
H72C H 0.162252 -0.034919 0.058818 0.134 Uiso 1 1 calc GR . . . .
C73 C 0.02584(14) 0.1143(5) 0.0965(3) 0.083(2) Uani 1 1 d . . . . .
H73 H 0.031177 0.184912 0.099847 0.099 Uiso 1 1 calc R . . . .
C74 C -0.00240(15) 0.1068(6) 0.0637(3) 0.123(3) Uani 1 1 d . . . . .
H74A H 0.003131 0.118078 0.032958 0.184 Uiso 1 1 calc GR . . . .
H74B H -0.016969 0.155946 0.071607 0.184 Uiso 1 1 calc GR . . . .
H74C H -0.011136 0.041580 0.065836 0.184 Uiso 1 1 calc GR . . . .
C75 C 0.01685(18) 0.0765(7) 0.1429(4) 0.127(3) Uani 1 1 d . . . . .
H75A H 0.011057 0.007736 0.140359 0.191 Uiso 1 1 calc GR . . . .
H75B H 0.000040 0.114960 0.152521 0.191 Uiso 1 1 calc GR . . . .
H75C H 0.033798 0.083213 0.165039 0.191 Uiso 1 1 calc GR . . . .
C76 C 0.10265(11) 0.4642(3) 0.08507(17) 0.0405(12) Uani 1 1 d . . . . .
C77 C 0.12434(12) 0.4728(4) 0.05217(19) 0.0531(14) Uani 1 1 d . . . . .
C78 C 0.13295(15) 0.5687(5) 0.0406(2) 0.0751(19) Uani 1 1 d . . . . .
H78 H 0.147094 0.576217 0.018649 0.090 Uiso 1 1 calc R . . . .
C79 C 0.12171(16) 0.6518(5) 0.0598(3) 0.081(2) Uani 1 1 d . . . . .
H79 H 0.127962 0.714364 0.050527 0.098 Uiso 1 1 calc R . . . .
C80 C 0.10170(15) 0.6438(4) 0.0918(2) 0.0648(17) Uani 1 1 d . . . . .
H80 H 0.094658 0.701184 0.105405 0.078 Uiso 1 1 calc R . . . .
C81 C 0.09107(11) 0.5505(4) 0.10552(17) 0.0471(13) Uani 1 1 d . . . . .
C82 C 0.14012(13) 0.3852(5) 0.0330(2) 0.0607(16) Uani 1 1 d . . . . .
H82 H 0.125984 0.328783 0.032162 0.073 Uiso 1 1 calc R . . . .
C83 C 0.15033(15) 0.4012(6) -0.0162(2) 0.087(2) Uani 1 1 d . . . . .
H83A H 0.133998 0.430555 -0.034917 0.131 Uiso 1 1 calc GR . . . .
H83B H 0.155656 0.338171 -0.028991 0.131 Uiso 1 1 calc GR . . . .
H83C H 0.167662 0.444627 -0.015181 0.131 Uiso 1 1 calc GR . . . .
C84 C 0.16813(15) 0.3569(5) 0.0648(2) 0.086(2) Uani 1 1 d . . . . .
H84A H 0.181191 0.413803 0.069225 0.130 Uiso 1 1 calc GR . . . .
H84B H 0.179020 0.303883 0.051233 0.130 Uiso 1 1 calc GR . . . .
H84C H 0.161578 0.335453 0.093874 0.130 Uiso 1 1 calc GR . . . .
C85 C 0.06805(13) 0.5468(4) 0.1411(2) 0.0597(15) Uani 1 1 d . . . . .
H85 H 0.062567 0.476793 0.145301 0.072 Uiso 1 1 calc R . . . .
C86 C 0.08140(17) 0.5857(6) 0.1873(2) 0.103(3) Uani 1 1 d . . . . .
H86A H 0.100732 0.554737 0.194597 0.155 Uiso 1 1 calc GR . . . .
H86B H 0.067820 0.570348 0.210581 0.155 Uiso 1 1 calc GR . . . .
H86C H 0.084016 0.656612 0.185549 0.155 Uiso 1 1 calc GR . . . .
C87 C 0.03911(15) 0.6031(6) 0.1275(3) 0.096(2) Uani 1 1 d . . . . .
H87A H 0.043134 0.673381 0.128273 0.144 Uiso 1 1 calc GR . . . .
H87B H 0.023937 0.587579 0.148431 0.144 Uiso 1 1 calc GR . . . .
H87C H 0.031903 0.584059 0.097077 0.144 Uiso 1 1 calc GR . . . .
H7A H 0.1885(8) 0.3820(16) 0.2833(19) 0.144 Uiso 1 1 d DR . . . .
H7B H 0.1921(7) 0.273(3) 0.2635(14) 0.144 Uiso 1 1 d DR . . . .
H1A H 0.0931(13) 0.050(4) 0.1824(17) 0.144 Uiso 1 1 d DR . . . .
H1B H 0.1166(11) 0.064(4) 0.2243(18) 0.144 Uiso 1 1 d DR . . . .
H1C H 0.0850(10) 0.117(5) 0.2242(18) 0.144 Uiso 1 1 d DR . . . .
H7C H 0.1811(8) 0.291(4) 0.3127(9) 0.144 Uiso 1 1 d DR . . . .
H4A H 0.0398(7) 0.278(4) 0.2256(10) 0.23(6) Uiso 1 1 d D . . . .
H4B H 0.0524(7) 0.254(3) 0.1783(12) 0.072(19) Uiso 1 1 d D . . . .
H4C H 0.0457(8) 0.3634(17) 0.1924(18) 0.14(3) Uiso 1 1 d D . . . .

loop_
_atom_site_aniso_label
_atom_site_aniso_U_11
_atom_site_aniso_U_22
_atom_site_aniso_U_33
_atom_site_aniso_U_23
_atom_site_aniso_U_13
_atom_site_aniso_U_12
Y1 0.0580(3) 0.0374(3) 0.0390(3) 0.0067(2) -0.0083(2) -0.0009(2)
Y2 0.0567(3) 0.0439(3) 0.0402(3) 0.0101(2) -0.0074(2) 0.0018(2)
Al1 0.0615(11) 0.0602(11) 0.0544(11) 0.0067(9) 0.0040(8) 0.0152(9)
Al2 0.0727(12) 0.0374(9) 0.0586(11) 0.0002(8) -0.0171(9) -0.0053(8)
O1 0.051(2) 0.048(2) 0.067(3) -0.012(2) 0.0046(19) 0.0015(17)
N1 0.036(2) 0.043(2) 0.040(2) 0.002(2) 0.0070(19) 0.0044(19)
N2 0.046(2) 0.033(2) 0.032(2) 0.0014(18) 0.0044(18) 0.0021(18)
N3 0.058(3) 0.047(3) 0.033(2) 0.010(2) 0.001(2) 0.012(2)
N4 0.051(2) 0.032(2) 0.037(2) 0.0070(19) -0.0027(19) 0.0031(18)
N5 0.044(2) 0.032(2) 0.036(2) 0.0042(19) -0.0049(18) -0.0024(18)
N6 0.057(3) 0.027(2) 0.046(3) 0.000(2) -0.011(2) 0.0058(18)
C1 0.053(3) 0.053(4) 0.057(4) 0.009(3) -0.002(3) 0.005(3)
C2 0.039(3) 0.070(4) 0.053(4) -0.008(3) 0.014(3) 0.008(3)
C3 0.130(9) 0.220(13) 0.084(7) -0.004(7) -0.011(6) -0.023(9)
C4 0.162(8) 0.062(5) 0.041(4) 0.011(4) 0.018(4) 0.026(5)
C5 0.157(7) 0.098(6) 0.072(5) -0.001(4) 0.032(5) 0.048(5)
C6 0.118(6) 0.098(6) 0.053(4) 0.017(4) 0.005(4) 0.001(4)
C7 0.103(5) 0.051(4) 0.062(4) 0.007(3) -0.008(4) -0.008(3)
C8 0.157(7) 0.046(4) 0.085(5) -0.009(4) -0.025(5) -0.005(4)
C9 0.083(4) 0.053(4) 0.077(4) 0.015(3) -0.015(3) -0.004(3)
C10 0.038(3) 0.032(3) 0.041(3) 0.004(2) 0.002(2) -0.004(2)
C11 0.064(4) 0.070(4) 0.042(3) 0.008(3) -0.001(3) 0.013(3)
C12 0.076(4) 0.071(4) 0.045(3) -0.003(3) -0.011(3) 0.021(3)
C13 0.143(8) 0.138(8) 0.075(5) 0.031(5) -0.048(5) -0.003(6)
C14 0.231(12) 0.152(10) 0.120(8) 0.033(8) -0.123(9) -0.057(9)
C15 0.143(9) 0.175(11) 0.126(9) 0.034(8) -0.058(7) -0.056(8)
C16 0.129(7) 0.151(9) 0.089(6) 0.002(6) -0.020(6) -0.057(6)
C17 0.105(6) 0.095(6) 0.062(4) 0.008(4) -0.005(4) -0.017(5)
C18 0.072(4) 0.052(4) 0.052(3) 0.011(3) 0.012(3) 0.019(3)
C19 0.062(4) 0.050(4) 0.052(3) 0.017(3) 0.009(3) 0.015(3)
C20 0.082(5) 0.076(5) 0.103(6) 0.022(4) -0.015(4) 0.009(4)
C21 0.142(7) 0.095(5) 0.137(5) 0.056(5) -0.036(5) 0.014(4)
C22 0.142(7) 0.095(5) 0.137(5) 0.056(5) -0.036(5) 0.014(4)
C23 0.123(7) 0.071(5) 0.097(6) 0.018(4) 0.032(5) -0.013(4)
C24 0.079(5) 0.072(5) 0.077(5) 0.023(4) 0.020(4) 0.015(4)
C25 0.044(3) 0.057(4) 0.041(3) 0.010(3) 0.002(2) 0.013(3)
C26 0.053(3) 0.076(4) 0.046(3) 0.010(3) 0.004(3) 0.028(3)
C27 0.076(5) 0.112(6) 0.050(4) 0.010(4) 0.003(4) 0.044(5)
C28 0.063(5) 0.130(8) 0.076(5) 0.020(5) 0.026(4) 0.030(5)
C29 0.053(4) 0.115(6) 0.089(5) 0.038(5) 0.018(4) 0.001(4)
C30 0.048(3) 0.085(5) 0.053(4) 0.019(3) 0.007(3) 0.002(3)
C31 0.089(5) 0.060(4) 0.056(4) -0.011(3) 0.003(3) 0.018(3)
C32 0.132(7) 0.125(7) 0.067(5) -0.035(5) -0.025(5) 0.024(5)
C33 0.138(7) 0.071(5) 0.118(7) -0.011(5) 0.007(6) 0.028(5)
C34 0.071(4) 0.078(5) 0.080(5) 0.001(4) 0.017(4) -0.033(4)
C35 0.131(7) 0.100(6) 0.100(6) 0.021(5) -0.010(5) -0.039(5)
C36 0.077(5) 0.105(6) 0.120(7) 0.015(5) 0.005(5) -0.006(4)
C37 0.058(3) 0.032(3) 0.037(3) 0.006(2) 0.007(2) 0.005(2)
C38 0.066(4) 0.033(3) 0.045(3) 0.004(3) 0.004(3) 0.012(3)
C39 0.092(5) 0.053(4) 0.053(4) -0.009(3) 0.008(3) 0.012(3)
C40 0.098(6) 0.077(5) 0.079(5) -0.012(4) 0.041(4) 0.011(4)
C41 0.072(4) 0.063(4) 0.081(5) 0.010(4) 0.033(4) 0.005(3)
C42 0.055(3) 0.042(3) 0.051(3) 0.005(3) 0.013(3) 0.006(3)
C43 0.085(4) 0.040(3) 0.056(4) -0.006(3) 0.001(3) -0.009(3)
C44 0.097(6) 0.078(5) 0.160(8) 0.046(6) -0.003(5) -0.029(4)
C45 0.102(6) 0.098(6) 0.080(5) -0.008(4) -0.022(4) -0.021(4)
C46 0.051(4) 0.076(4) 0.060(4) -0.004(3) 0.013(3) -0.003(3)
C47 0.078(4) 0.071(4) 0.089(5) 0.013(4) 0.013(4) -0.024(3)
C48 0.058(4) 0.108(6) 0.106(6) 0.013(5) 0.002(4) -0.011(4)
C49 0.041(3) 0.034(3) 0.027(2) 0.008(2) 0.002(2) -0.001(2)
C50 0.078(4) 0.035(3) 0.049(3) -0.008(3) -0.004(3) 0.000(3)
C51 0.056(3) 0.051(4) 0.048(3) -0.009(3) -0.006(3) 0.021(3)
C52 0.072(4) 0.071(4) 0.063(4) -0.020(4) -0.016(3) 0.020(3)
C53 0.100(6) 0.114(7) 0.053(5) -0.028(5) -0.034(4) 0.040(5)
C54 0.147(8) 0.113(8) 0.054(5) 0.006(5) 0.008(5) 0.061(6)
C55 0.128(7) 0.095(6) 0.067(5) 0.018(5) 0.018(5) 0.027(5)
C56 0.077(4) 0.066(4) 0.058(4) 0.008(3) 0.004(3) 0.008(3)
C57 0.052(3) 0.035(3) 0.046(3) 0.003(2) -0.009(2) 0.007(2)
C58 0.054(3) 0.035(3) 0.055(4) 0.005(3) -0.001(3) 0.006(2)
C59 0.050(4) 0.049(3) 0.078(4) 0.001(3) -0.017(3) 0.007(3)
C60 0.062(5) 0.060(5) 0.158(9) 0.007(5) -0.022(5) 0.003(4)
C61 0.054(5) 0.061(5) 0.252(15) -0.011(7) 0.036(7) -0.006(4)
C62 0.108(7) 0.095(7) 0.142(9) -0.004(6) 0.061(7) -0.003(5)
C63 0.087(5) 0.077(5) 0.073(5) 0.005(4) 0.012(4) 0.002(4)
C64 0.068(4) 0.029(3) 0.042(3) 0.003(2) -0.004(3) -0.005(3)
C65 0.072(4) 0.036(3) 0.039(3) 0.002(3) -0.005(3) 0.000(3)
C66 0.091(5) 0.035(3) 0.067(4) -0.004(3) 0.000(3) 0.007(3)
C67 0.104(5) 0.034(3) 0.077(5) 0.000(3) -0.011(4) -0.007(4)
C68 0.087(5) 0.042(4) 0.094(5) 0.014(4) -0.013(4) -0.018(3)
C69 0.064(4) 0.036(3) 0.068(4) 0.003(3) -0.005(3) -0.003(3)
C70 0.067(4) 0.053(4) 0.060(4) -0.002(3) 0.009(3) 0.007(3)
C71 0.103(5) 0.096(6) 0.070(5) 0.004(4) 0.007(4) -0.014(4)
C72 0.072(4) 0.089(5) 0.107(6) 0.003(5) 0.006(4) 0.019(4)
C73 0.059(4) 0.055(4) 0.135(7) 0.008(4) 0.008(4) -0.013(3)
C74 0.057(4) 0.084(6) 0.222(11) 0.022(6) -0.023(5) -0.017(4)
C75 0.089(6) 0.113(7) 0.184(10) -0.026(7) 0.046(6) -0.024(5)
C76 0.046(3) 0.031(3) 0.042(3) 0.008(2) -0.014(2) -0.002(2)
C77 0.056(3) 0.049(3) 0.054(3) 0.014(3) 0.002(3) -0.011(3)
C78 0.084(5) 0.057(4) 0.086(5) 0.027(4) 0.019(4) -0.014(4)
C79 0.093(5) 0.042(4) 0.110(6) 0.026(4) 0.010(5) -0.010(4)
C80 0.079(4) 0.037(3) 0.076(5) 0.006(3) -0.010(4) 0.006(3)
C81 0.056(3) 0.043(3) 0.041(3) 0.006(3) -0.012(3) 0.001(2)
C82 0.059(4) 0.059(4) 0.067(4) 0.012(3) 0.019(3) -0.008(3)
C83 0.084(5) 0.099(6) 0.083(5) 0.013(4) 0.029(4) -0.009(4)
C84 0.081(5) 0.091(5) 0.087(5) 0.022(4) 0.007(4) 0.022(4)
C85 0.083(4) 0.034(3) 0.061(4) -0.006(3) -0.006(3) 0.001(3)
C86 0.120(6) 0.126(7) 0.060(4) -0.001(5) -0.019(4) 0.030(5)
C87 0.093(5) 0.095(6) 0.096(6) -0.028(5) -0.018(4) 0.028(4)

loop_
_atom_type_symbol
_atom_type_description
_atom_type_scat_dispersion_real
_atom_type_scat_dispersion_imag
_atom_type_scat_source
C C 0.0033 0.0016 'International Tables Vol C Tables 4.2.6.8 and 6.1.1.4'
H H 0.0000 0.0000 'International Tables Vol C Tables 4.2.6.8 and 6.1.1.4'
Al Al 0.0645 0.0514 'International Tables Vol C Tables 4.2.6.8 and 6.1.1.4'
N N 0.0061 0.0033 'International Tables Vol C Tables 4.2.6.8 and 6.1.1.4'
O O 0.0106 0.0060 'International Tables Vol C Tables 4.2.6.8 and 6.1.1.4'
Y Y -2.7962 3.5667 'International Tables Vol C Tables 4.2.6.8 and 6.1.1.4'

loop_
_geom_angle_atom_site_label_1
_geom_angle_atom_site_label_2
_geom_angle_atom_site_label_3
_geom_angle
_geom_angle_site_symmetry_1
_geom_angle_site_symmetry_3
_geom_angle_publ_flag
Y2 Y1 Al1 56.16(3) . . ?
Y2 Y1 H7B 99.8(11) . . ?
Y2 Y1 H1B 69.8(11) . . ?
Al1 Y1 H7B 113.4(7) . . ?
Al1 Y1 H1B 87.6(11) . . ?
Al2 Y1 Y2 63.76(3) . . ?
Al2 Y1 Al1 60.03(5) . . ?
Al2 Y1 H7B 54.1(9) . . ?
Al2 Y1 H1B 132.8(9) . . ?
O1 Y1 Y2 44.23(9) . . ?
O1 Y1 Al1 28.79(9) . . ?
O1 Y1 Al2 34.36(9) . . ?
O1 Y1 N2 168.23(12) . . ?
O1 Y1 C1 81.69(15) . . ?
O1 Y1 C2 79.92(16) . . ?
O1 Y1 C7 73.27(17) . . ?
O1 Y1 C10 155.64(13) . . ?
O1 Y1 H7B 88.2(9) . . ?
O1 Y1 H1B 102.7(8) . . ?
N1 Y1 Y2 162.82(9) . . ?
N1 Y1 Al1 110.11(10) . . ?
N1 Y1 Al2 120.88(10) . . ?
N1 Y1 O1 129.00(13) . . ?
N1 Y1 N2 56.44(13) . . ?
N1 Y1 C1 117.94(16) . . ?
N1 Y1 C2 148.55(17) . . ?
N1 Y1 C7 93.06(16) . . ?
N1 Y1 C10 28.42(13) . . ?
N1 Y1 H7B 95.4(11) . . ?
N1 Y1 H1B 101.4(14) . . ?
N2 Y1 Y2 134.14(9) . . ?
N2 Y1 Al1 162.68(10) . . ?
N2 Y1 Al2 134.69(10) . . ?
N2 Y1 C1 105.27(16) . . ?
N2 Y1 C2 92.84(16) . . ?
N2 Y1 C7 96.82(17) . . ?
N2 Y1 C10 28.04(13) . . ?
N2 Y1 H7B 80.6(9) . . ?
N2 Y1 H1B 85.0(9) . . ?
C1 Y1 Y2 50.28(12) . . ?
C1 Y1 Al1 69.98(13) . . ?
C1 Y1 Al2 111.78(13) . . ?
C1 Y1 C2 73.34(19) . . ?
C1 Y1 C7 148.38(18) . . ?
C1 Y1 C10 115.35(15) . . ?
C1 Y1 H7B 143.8(10) . . ?
C1 Y1 H1B 21.3(8) . . ?
C2 Y1 Y2 46.69(13) . . ?
C2 Y1 Al1 101.32(14) . . ?
C2 Y1 Al2 74.36(15) . . ?
C2 Y1 C7 83.4(2) . . ?
C2 Y1 C10 120.50(17) . . ?
C2 Y1 H7B 70.7(9) . . ?
C2 Y1 H1B 80.3(17) . . ?
C7 Y1 Y2 98.13(13) . . ?
C7 Y1 Al1 94.69(15) . . ?
C7 Y1 Al2 39.52(14) . . ?
C7 Y1 C10 94.74(16) . . ?
C7 Y1 H7B 21.3(4) . . ?
C7 Y1 H1B 163.7(17) . . ?
C10 Y1 Y2 159.99(10) . . ?
C10 Y1 Al1 137.89(10) . . ?
C10 Y1 Al2 132.85(10) . . ?
C10 Y1 H7B 86.9(11) . . ?
C10 Y1 H1B 94.4(9) . . ?
H7B Y1 H1B 146.7(18) . . ?
Y1 Y2 Al2 56.09(3) . . ?
Y1 Y2 H4B 105.2(10) . . ?
Al1 Y2 Y1 64.10(3) . . ?
Al1 Y2 Al2 60.17(5) . . ?
Al1 Y2 H4B 55.8(6) . . ?
Al2 Y2 H4B 113.9(5) . . ?
O1 Y2 Y1 44.33(9) . . ?
O1 Y2 Al1 33.86(9) . . ?
O1 Y2 Al2 29.47(9) . . ?
O1 Y2 N4 167.78(13) . . ?
O1 Y2 N5 129.54(13) . . ?
O1 Y2 C1 79.67(16) . . ?
O1 Y2 C2 82.07(16) . . ?
O1 Y2 C4 71.04(18) . . ?
O1 Y2 C49 155.26(13) . . ?
O1 Y2 H4B 89.6(7) . . ?
N4 Y2 Y1 132.89(9) . . ?
N4 Y2 Al1 135.27(10) . . ?
N4 Y2 Al2 162.71(10) . . ?
N4 Y2 C1 91.63(16) . . ?
N4 Y2 C2 103.78(17) . . ?
N4 Y2 C4 99.33(19) . . ?
N4 Y2 C49 28.23(12) . . ?
N4 Y2 H4B 79.8(6) . . ?
N5 Y2 Y1 163.79(9) . . ?
N5 Y2 Al1 120.23(10) . . ?
N5 Y2 Al2 110.90(10) . . ?
N5 Y2 N4 56.89(13) . . ?
N5 Y2 C1 147.04(16) . . ?
N5 Y2 C2 120.14(17) . . ?
N5 Y2 C4 93.56(17) . . ?
N5 Y2 C49 29.03(13) . . ?
N5 Y2 H4B 88.7(11) . . ?
C1 Y2 Y1 47.73(12) . . ?
C1 Y2 Al1 73.75(14) . . ?
C1 Y2 Al2 101.92(13) . . ?
C1 Y2 C4 81.31(19) . . ?
C1 Y2 C49 118.40(16) . . ?
C1 Y2 H4B 75.0(10) . . ?
C2 Y2 Y1 49.18(14) . . ?
C2 Y2 Al1 111.45(14) . . ?
C2 Y2 Al2 70.59(15) . . ?
C2 Y2 C1 73.26(19) . . ?
C2 Y2 C4 145.8(2) . . ?
C2 Y2 C49 118.02(17) . . ?
C2 Y2 H4B 148.1(11) . . ?
C4 Y2 Y1 96.71(14) . . ?
C4 Y2 Al1 37.67(16) . . ?
C4 Y2 Al2 93.36(17) . . ?
C4 Y2 C49 93.96(17) . . ?
C4 Y2 H4B 20.8(5) . . ?
C49 Y2 Y1 160.35(10) . . ?
C49 Y2 Al1 130.49(10) . . ?
C49 Y2 Al2 139.65(10) . . ?
C49 Y2 H4B 80.0(9) . . ?
Y1 Al1 H4A 121.5(17) . . ?
Y2 Al1 Y1 59.73(3) . . ?
Y2 Al1 H4A 82.2(9) . . ?
O1 Al1 Y1 38.12(12) . . ?
O1 Al1 Y2 45.49(12) . . ?
O1 Al1 C4 100.9(3) . . ?
O1 Al1 C5 116.8(3) . . ?
O1 Al1 C6 107.6(3) . . ?
O1 Al1 H4A 127.6(9) . . ?
C4 Al1 Y1 108.9(2) . . ?
C4 Al1 Y2 56.2(2) . . ?
C4 Al1 C6 113.3(3) . . ?
C4 Al1 H4A 28.8(6) . . ?
C5 Al1 Y1 138.7(3) . . ?
C5 Al1 Y2 134.8(2) . . ?
C5 Al1 C4 108.3(3) . . ?
C5 Al1 C6 109.9(3) . . ?
C5 Al1 H4A 99.8(17) . . ?
C6 Al1 Y1 70.3(2) . . ?
C6 Al1 Y2 115.1(2) . . ?
C6 Al1 H4A 92.1(12) . . ?
Y1 Al2 Y2 60.15(3) . . ?
Y1 Al2 H7A 82.1(6) . . ?
Y2 Al2 H7A 130.8(11) . . ?
O1 Al2 Y1 46.08(12) . . ?
O1 Al2 Y2 38.82(12) . . ?
O1 Al2 C7 100.4(2) . . ?
O1 Al2 C8 118.2(3) . . ?
O1 Al2 C9 105.2(2) . . ?
O1 Al2 H7A 126.9(6) . . ?
C7 Al2 Y1 55.33(18) . . ?
C7 Al2 Y2 108.65(18) . . ?
C7 Al2 H7A 26.8(5) . . ?
C8 Al2 Y1 135.9(2) . . ?
C8 Al2 Y2 140.4(2) . . ?
C8 Al2 C7 107.5(3) . . ?
C8 Al2 C9 112.2(3) . . ?
C8 Al2 H7A 88.6(12) . . ?
C9 Al2 Y1 111.93(19) . . ?
C9 Al2 Y2 66.98(18) . . ?
C9 Al2 C7 113.0(3) . . ?
C9 Al2 H7A 104.8(15) . . ?
Y2 O1 Y1 91.44(12) . . ?
Al1 O1 Y1 113.09(18) . . ?
Al1 O1 Y2 100.65(16) . . ?
Al1 O1 Al2 133.0(2) . . ?
Al2 O1 Y1 99.56(16) . . ?
Al2 O1 Y2 111.70(18) . . ?
C10 N1 Y1 96.8(3) . . ?
C10 N1 C25 128.0(4) . . ?
C25 N1 Y1 129.3(3) . . ?
C10 N2 Y1 95.9(3) . . ?
C10 N2 C37 132.3(4) . . ?
C37 N2 Y1 131.7(3) . . ?
C10 N3 C11 120.7(4) . . ?
C10 N3 C18 122.1(4) . . ?
C11 N3 C18 114.5(4) . . ?
C49 N4 Y2 95.1(3) . . ?
C49 N4 C64 129.0(4) . . ?
C64 N4 Y2 135.0(3) . . ?
C49 N5 Y2 95.9(3) . . ?
C49 N5 C76 123.2(4) . . ?
C76 N5 Y2 137.7(3) . . ?
C49 N6 C50 120.5(4) . . ?
C49 N6 C57 120.4(4) . . ?
C57 N6 C50 116.0(4) . . ?
Y1 C1 Y2 81.99(17) . . ?
Y1 C1 H1A 154(4) . . ?
Y1 C1 H1B 52(4) . . ?
Y1 C1 H1C 96(4) . . ?
Y2 C1 H1A 108(4) . . ?
Y2 C1 H1B 128(4) . . ?
Y2 C1 H1C 97(4) . . ?
H1A C1 H1B 107(3) . . ?
H1A C1 H1C 106(3) . . ?
H1B C1 H1C 110(3) . . ?
Y2 C2 Y1 84.13(18) . . ?
C3 C2 Y1 118.1(7) . . ?
C3 C2 Y2 155.1(7) . . ?
C2 C3 H3 180.0 . . ?
Y2 C4 H4A 146(3) . . ?
Y2 C4 H4B 67(2) . . ?
Y2 C4 H4C 108(3) . . ?
Al1 C4 Y2 86.1(3) . . ?
Al1 C4 H4A 75(2) . . ?
Al1 C4 H4B 136(2) . . ?
Al1 C4 H4C 111(3) . . ?
H4A C4 H4B 108(3) . . ?
H4A C4 H4C 105(3) . . ?
H4B C4 H4C 110(3) . . ?
Al1 C5 H5A 109.5 . . ?
Al1 C5 H5B 109.5 . . ?
Al1 C5 H5C 109.5 . . ?
H5A C5 H5B 109.5 . . ?
H5A C5 H5C 109.5 . . ?
H5B C5 H5C 109.5 . . ?
Al1 C6 H6A 109.5 . . ?
Al1 C6 H6B 109.5 . . ?
Al1 C6 H6C 109.5 . . ?
H6A C6 H6B 109.5 . . ?
H6A C6 H6C 109.5 . . ?
H6B C6 H6C 109.5 . . ?
Y1 C7 H7A 162(2) . . ?
Y1 C7 H7B 77(3) . . ?
Y1 C7 H7C 87(3) . . ?
Al2 C7 Y1 85.2(2) . . ?
Al2 C7 H7A 77(2) . . ?
Al2 C7 H7B 122(3) . . ?
Al2 C7 H7C 127(3) . . ?
H7A C7 H7B 112(3) . . ?
H7A C7 H7C 105(3) . . ?
H7B C7 H7C 106(3) . . ?
H7C C7 Y1 87(3) . . ?
H7C C7 Al2 127(3) . . ?
H7C C7 H7A 105(3) . . ?
H7C C7 H7B 106(3) . . ?
H7C C7 H7C 0(6) . . ?
Al2 C8 H8A 109.5 . . ?
Al2 C8 H8B 109.5 . . ?
Al2 C8 H8C 109.5 . . ?
H8A C8 H8B 109.5 . . ?
H8A C8 H8C 109.5 . . ?
H8B C8 H8C 109.5 . . ?
Al2 C9 H9A 109.5 . . ?
Al2 C9 H9B 109.5 . . ?
Al2 C9 H9C 109.5 . . ?
H9A C9 H9B 109.5 . . ?
H9A C9 H9C 109.5 . . ?
H9B C9 H9C 109.5 . . ?
N1 C10 Y1 54.8(2) . . ?
N1 C10 N3 122.6(4) . . ?
N2 C10 Y1 56.1(2) . . ?
N2 C10 N1 110.8(4) . . ?
N2 C10 N3 126.6(4) . . ?
N3 C10 Y1 176.1(3) . . ?
N3 C11 H11A 108.5 . . ?
N3 C11 H11B 108.5 . . ?
N3 C11 C12 115.0(5) . . ?
H11A C11 H11B 107.5 . . ?
C12 C11 H11A 108.5 . . ?
C12 C11 H11B 108.5 . . ?
C13 C12 C11 120.6(7) . . ?
C13 C12 C17 117.0(7) . . ?
C17 C12 C11 122.3(5) . . ?
C12 C13 H13 120.2 . . ?
C12 C13 C14 119.5(9) . . ?
C14 C13 H13 120.2 . . ?
C13 C14 H14 119.5 . . ?
C15 C14 C13 120.9(9) . . ?
C15 C14 H14 119.5 . . ?
C14 C15 H15 119.7 . . ?
C14 C15 C16 120.5(9) . . ?
C16 C15 H15 119.7 . . ?
C15 C16 H16 120.2 . . ?
C15 C16 C17 119.6(9) . . ?
C17 C16 H16 120.2 . . ?
C12 C17 C16 122.1(7) . . ?
C12 C17 H17 118.9 . . ?
C16 C17 H17 118.9 . . ?
N3 C18 H18A 108.7 . . ?
N3 C18 H18B 108.7 . . ?
H18A C18 H18B 107.6 . . ?
C19 C18 N3 114.2(4) . . ?
C19 C18 H18A 108.7 . . ?
C19 C18 H18B 108.7 . . ?
C20 C19 C18 121.0(6) . . ?
C20 C19 C24 117.8(6) . . ?
C24 C19 C18 121.1(5) . . ?
C19 C20 H20 118.6 . . ?
C19 C20 C21 122.7(7) . . ?
C21 C20 H20 118.6 . . ?
C20 C21 H21 120.7 . . ?
C22 C21 C20 118.6(8) . . ?
C22 C21 H21 120.7 . . ?
C21 C22 H22 118.8 . . ?
C21 C22 C23 122.4(8) . . ?
C23 C22 H22 118.8 . . ?
C22 C23 H23 121.1 . . ?
C22 C23 C24 117.8(7) . . ?
C24 C23 H23 121.1 . . ?
C19 C24 C23 120.6(7) . . ?
C19 C24 H24 119.7 . . ?
C23 C24 H24 119.7 . . ?
C26 C25 N1 118.6(5) . . ?
C26 C25 C30 119.5(5) . . ?
C30 C25 N1 121.5(5) . . ?
C25 C26 C27 118.2(6) . . ?
C25 C26 C31 122.4(5) . . ?
C27 C26 C31 119.4(6) . . ?
C26 C27 H27 118.9 . . ?
C28 C27 C26 122.2(7) . . ?
C28 C27 H27 118.9 . . ?
C27 C28 H28 120.4 . . ?
C29 C28 C27 119.2(7) . . ?
C29 C28 H28 120.4 . . ?
C28 C29 H29 118.9 . . ?
C28 C29 C30 122.1(7) . . ?
C30 C29 H29 118.9 . . ?
C25 C30 C34 123.2(5) . . ?
C29 C30 C25 118.6(7) . . ?
C29 C30 C34 118.2(6) . . ?
C26 C31 H31 107.3 . . ?
C26 C31 C32 112.3(6) . . ?
C26 C31 C33 111.9(6) . . ?
C32 C31 H31 107.3 . . ?
C33 C31 H31 107.3 . . ?
C33 C31 C32 110.3(6) . . ?
C31 C32 H32A 109.5 . . ?
C31 C32 H32B 109.5 . . ?
C31 C32 H32C 109.5 . . ?
H32A C32 H32B 109.5 . . ?
H32A C32 H32C 109.5 . . ?
H32B C32 H32C 109.5 . . ?
C31 C33 H33A 109.5 . . ?
C31 C33 H33B 109.5 . . ?
C31 C33 H33C 109.5 . . ?
H33A C33 H33B 109.5 . . ?
H33A C33 H33C 109.5 . . ?
H33B C33 H33C 109.5 . . ?
C30 C34 H34 107.6 . . ?
C30 C34 C36 111.4(6) . . ?
C35 C34 C30 113.5(6) . . ?
C35 C34 H34 107.6 . . ?
C35 C34 C36 108.9(6) . . ?
C36 C34 H34 107.6 . . ?
C34 C35 H35A 109.5 . . ?
C34 C35 H35B 109.5 . . ?
C34 C35 H35C 109.5 . . ?
H35A C35 H35B 109.5 . . ?
H35A C35 H35C 109.5 . . ?
H35B C35 H35C 109.5 . . ?
C34 C36 H36A 109.5 . . ?
C34 C36 H36B 109.5 . . ?
C34 C36 H36C 109.5 . . ?
H36A C36 H36B 109.5 . . ?
H36A C36 H36C 109.5 . . ?
H36B C36 H36C 109.5 . . ?
C38 C37 N2 117.8(4) . . ?
C42 C37 N2 122.4(5) . . ?
C42 C37 C38 118.9(5) . . ?
C37 C38 C43 122.6(5) . . ?
C39 C38 C37 118.9(5) . . ?
C39 C38 C43 118.5(5) . . ?
C38 C39 H39 119.3 . . ?
C40 C39 C38 121.3(6) . . ?
C40 C39 H39 119.3 . . ?
C39 C40 H40 120.4 . . ?
C41 C40 C39 119.2(6) . . ?
C41 C40 H40 120.4 . . ?
C40 C41 H41 119.0 . . ?
C40 C41 C42 122.1(6) . . ?
C42 C41 H41 119.0 . . ?
C37 C42 C46 122.6(5) . . ?
C41 C42 C37 119.6(5) . . ?
C41 C42 C46 117.7(5) . . ?
C38 C43 H43 107.2 . . ?
C38 C43 C44 111.4(5) . . ?
C38 C43 C45 114.4(5) . . ?
C44 C43 H43 107.2 . . ?
C45 C43 H43 107.2 . . ?
C45 C43 C44 109.3(6) . . ?
C43 C44 H44A 109.5 . . ?
C43 C44 H44B 109.5 . . ?
C43 C44 H44C 109.5 . . ?
H44A C44 H44B 109.5 . . ?
H44A C44 H44C 109.5 . . ?
H44B C44 H44C 109.5 . . ?
C43 C45 H45A 109.5 . . ?
C43 C45 H45B 109.5 . . ?
C43 C45 H45C 109.5 . . ?
H45A C45 H45B 109.5 . . ?
H45A C45 H45C 109.5 . . ?
H45B C45 H45C 109.5 . . ?
C42 C46 H46 107.8 . . ?
C42 C46 C47 112.1(5) . . ?
C42 C46 C48 112.4(5) . . ?
C47 C46 H46 107.8 . . ?
C47 C46 C48 108.7(5) . . ?
C48 C46 H46 107.8 . . ?
C46 C47 H47A 109.5 . . ?
C46 C47 H47B 109.5 . . ?
C46 C47 H47C 109.5 . . ?
H47A C47 H47B 109.5 . . ?
H47A C47 H47C 109.5 . . ?
H47B C47 H47C 109.5 . . ?
C46 C48 H48A 109.5 . . ?
C46 C48 H48B 109.5 . . ?
C46 C48 H48C 109.5 . . ?
H48A C48 H48B 109.5 . . ?
H48A C48 H48C 109.5 . . ?
H48B C48 H48C 109.5 . . ?
N4 C49 Y2 56.7(2) . . ?
N4 C49 N5 110.7(4) . . ?
N4 C49 N6 128.2(4) . . ?
N5 C49 Y2 55.0(2) . . ?
N6 C49 Y2 167.2(3) . . ?
N6 C49 N5 120.9(4) . . ?
N6 C50 H50A 109.1 . . ?
N6 C50 H50B 109.1 . . ?
N6 C50 C51 112.4(4) . . ?
H50A C50 H50B 107.9 . . ?
C51 C50 H50A 109.1 . . ?
C51 C50 H50B 109.1 . . ?
C52 C51 C50 118.2(6) . . ?
C52 C51 C56 117.4(6) . . ?
C56 C51 C50 124.3(5) . . ?
C51 C52 H52 119.9 . . ?
C51 C52 C53 120.1(7) . . ?
C53 C52 H52 119.9 . . ?
C52 C53 H53 119.6 . . ?
C54 C53 C52 120.8(7) . . ?
C54 C53 H53 119.6 . . ?
C53 C54 H54 119.7 . . ?
C53 C54 C55 120.6(8) . . ?
C55 C54 H54 119.7 . . ?
C54 C55 H55 120.9 . . ?
C56 C55 C54 118.2(8) . . ?
C56 C55 H55 120.9 . . ?
C51 C56 H56 118.6 . . ?
C55 C56 C51 122.8(7) . . ?
C55 C56 H56 118.6 . . ?
N6 C57 H57A 108.6 . . ?
N6 C57 H57B 108.6 . . ?
N6 C57 C58 114.8(4) . . ?
H57A C57 H57B 107.5 . . ?
C58 C57 H57A 108.6 . . ?
C58 C57 H57B 108.6 . . ?
C59 C58 C57 121.7(5) . . ?
C59 C58 C63 118.5(6) . . ?
C63 C58 C57 119.5(5) . . ?
C58 C59 H59 119.0 . . ?
C60 C59 C58 122.0(7) . . ?
C60 C59 H59 119.0 . . ?
C59 C60 H60 119.9 . . ?
C59 C60 C61 120.2(8) . . ?
C61 C60 H60 119.9 . . ?
C60 C61 H61 120.2 . . ?
C60 C61 C62 119.7(8) . . ?
C62 C61 H61 120.2 . . ?
C61 C62 H62 120.2 . . ?
C63 C62 C61 119.6(9) . . ?
C63 C62 H62 120.2 . . ?
C58 C63 H63 120.0 . . ?
C62 C63 C58 120.0(7) . . ?
C62 C63 H63 120.0 . . ?
C65 C64 N4 117.6(5) . . ?
C69 C64 N4 123.5(5) . . ?
C69 C64 C65 118.5(5) . . ?
C64 C65 C70 121.7(5) . . ?
C66 C65 C64 119.8(5) . . ?
C66 C65 C70 118.4(5) . . ?
C65 C66 H66 119.2 . . ?
C67 C66 C65 121.6(6) . . ?
C67 C66 H66 119.2 . . ?
C66 C67 H67 120.3 . . ?
C66 C67 C68 119.3(6) . . ?
C68 C67 H67 120.3 . . ?
C67 C68 H68 119.2 . . ?
C67 C68 C69 121.6(6) . . ?
C69 C68 H68 119.2 . . ?
C64 C69 C73 123.4(5) . . ?
C68 C69 C64 119.1(6) . . ?
C68 C69 C73 117.5(6) . . ?
C65 C70 H70 107.5 . . ?
C65 C70 C71 110.7(5) . . ?
C65 C70 C72 113.7(5) . . ?
C71 C70 H70 107.5 . . ?
C71 C70 C72 109.7(5) . . ?
C72 C70 H70 107.5 . . ?
C70 C71 H71A 109.5 . . ?
C70 C71 H71B 109.5 . . ?
C70 C71 H71C 109.5 . . ?
H71A C71 H71B 109.5 . . ?
H71A C71 H71C 109.5 . . ?
H71B C71 H71C 109.5 . . ?
C70 C72 H72A 109.5 . . ?
C70 C72 H72B 109.5 . . ?
C70 C72 H72C 109.5 . . ?
H72A C72 H72B 109.5 . . ?
H72A C72 H72C 109.5 . . ?
H72B C72 H72C 109.5 . . ?
C69 C73 H73 107.9 . . ?
C69 C73 C74 114.9(7) . . ?
C69 C73 C75 111.1(6) . . ?
C74 C73 H73 107.9 . . ?
C74 C73 C75 106.9(6) . . ?
C75 C73 H73 107.9 . . ?
C73 C74 H74A 109.5 . . ?
C73 C74 H74B 109.5 . . ?
C73 C74 H74C 109.5 . . ?
H74A C74 H74B 109.5 . . ?
H74A C74 H74C 109.5 . . ?
H74B C74 H74C 109.5 . . ?
C73 C75 H75A 109.5 . . ?
C73 C75 H75B 109.5 . . ?
C73 C75 H75C 109.5 . . ?
H75A C75 H75B 109.5 . . ?
H75A C75 H75C 109.5 . . ?
H75B C75 H75C 109.5 . . ?
C77 C76 N5 121.7(4) . . ?
C77 C76 C81 120.2(5) . . ?
C81 C76 N5 117.7(4) . . ?
C76 C77 C82 123.2(5) . . ?
C78 C77 C76 116.9(6) . . ?
C78 C77 C82 119.7(5) . . ?
C77 C78 H78 118.4 . . ?
C79 C78 C77 123.2(6) . . ?
C79 C78 H78 118.4 . . ?
C78 C79 H79 120.0 . . ?
C80 C79 C78 120.1(6) . . ?
C80 C79 H79 120.0 . . ?
C79 C80 H80 119.3 . . ?
C79 C80 C81 121.4(6) . . ?
C81 C80 H80 119.3 . . ?
C76 C81 C85 123.0(5) . . ?
C80 C81 C76 118.2(5) . . ?
C80 C81 C85 118.8(5) . . ?
C77 C82 H82 107.8 . . ?
C77 C82 C83 114.3(5) . . ?
C77 C82 C84 109.9(5) . . ?
C83 C82 H82 107.8 . . ?
C84 C82 H82 107.8 . . ?
C84 C82 C83 109.0(5) . . ?
C82 C83 H83A 109.5 . . ?
C82 C83 H83B 109.5 . . ?
C82 C83 H83C 109.5 . . ?
H83A C83 H83B 109.5 . . ?
H83A C83 H83C 109.5 . . ?
H83B C83 H83C 109.5 . . ?
C82 C84 H84A 109.5 . . ?
C82 C84 H84B 109.5 . . ?
C82 C84 H84C 109.5 . . ?
H84A C84 H84B 109.5 . . ?
H84A C84 H84C 109.5 . . ?
H84B C84 H84C 109.5 . . ?
C81 C85 H85 107.6 . . ?
C81 C85 C86 111.3(5) . . ?
C81 C85 C87 113.3(5) . . ?
C86 C85 H85 107.6 . . ?
C87 C85 H85 107.6 . . ?
C87 C85 C86 109.3(5) . . ?
C85 C86 H86A 109.5 . . ?
C85 C86 H86B 109.5 . . ?
C85 C86 H86C 109.5 . . ?
H86A C86 H86B 109.5 . . ?
H86A C86 H86C 109.5 . . ?
H86B C86 H86C 109.5 . . ?
C85 C87 H87A 109.5 . . ?
C85 C87 H87B 109.5 . . ?
C85 C87 H87C 109.5 . . ?
H87A C87 H87B 109.5 . . ?
H87A C87 H87C 109.5 . . ?
H87B C87 H87C 109.5 . . ?

loop_
_geom_bond_atom_site_label_1
_geom_bond_atom_site_label_2
_geom_bond_distance
_geom_bond_site_symmetry_2
_geom_bond_publ_flag
Y1 Y2 3.3356(7) . ?
Y1 Al1 3.4741(18) . ?
Y1 Al2 3.1917(17) . ?
Y1 O1 2.331(4) . ?
Y1 N1 2.326(4) . ?
Y1 N2 2.358(4) . ?
Y1 C1 2.493(6) . ?
Y1 C2 2.537(6) . ?
Y1 C7 2.634(6) . ?
Y1 C10 2.826(5) . ?
Y1 H7B 2.59(4) . ?
Y1 H1B 2.05(6) . ?
Y2 Al1 3.2078(19) . ?
Y2 Al2 3.4496(17) . ?
Y2 O1 2.328(4) . ?
Y2 N4 2.375(4) . ?
Y2 N5 2.331(4) . ?
Y2 C1 2.591(5) . ?
Y2 C2 2.440(6) . ?
Y2 C4 2.672(8) . ?
Y2 C49 2.830(4) . ?
Y2 H4B 2.45(3) . ?
Al1 O1 1.819(4) . ?
Al1 C4 1.965(8) . ?
Al1 C5 1.953(7) . ?
Al1 C6 1.974(7) . ?
Al1 H4A 1.96(3) . ?
Al2 O1 1.827(4) . ?
Al2 C7 2.038(7) . ?
Al2 C8 1.963(7) . ?
Al2 C9 1.987(6) . ?
Al2 H7A 2.04(3) . ?
N1 C10 1.354(6) . ?
N1 C25 1.421(6) . ?
N2 C10 1.336(6) . ?
N2 C37 1.437(6) . ?
N3 C10 1.378(6) . ?
N3 C11 1.477(6) . ?
N3 C18 1.487(6) . ?
N4 C49 1.344(6) . ?
N4 C64 1.442(6) . ?
N5 C49 1.380(6) . ?
N5 C76 1.437(6) . ?
N6 C49 1.362(6) . ?
N6 C50 1.486(6) . ?
N6 C57 1.472(6) . ?
C1 H1A 1.003(19) . ?
C1 H1B 0.945(19) . ?
C1 H1C 0.965(19) . ?
C2 C3 1.065(12) . ?
C3 H3 0.9300 . ?
C4 H4A 0.976(18) . ?
C4 H4B 0.950(19) . ?
C4 H4C 0.962(19) . ?
C5 H5A 0.9600 . ?
C5 H5B 0.9600 . ?
C5 H5C 0.9600 . ?
C6 H6A 0.9600 . ?
C6 H6B 0.9600 . ?
C6 H6C 0.9600 . ?
C7 H7A 0.945(19) . ?
C7 H7B 0.965(19) . ?
C7 H7C 0.997(19) . ?
C7 H7C 0.997(19) . ?
C8 H8A 0.9600 . ?
C8 H8B 0.9600 . ?
C8 H8C 0.9600 . ?
C9 H9A 0.9600 . ?
C9 H9B 0.9600 . ?
C9 H9C 0.9600 . ?
C11 H11A 0.9700 . ?
C11 H11B 0.9700 . ?
C11 C12 1.503(8) . ?
C12 C13 1.373(8) . ?
C12 C17 1.373(9) . ?
C13 H13 0.9300 . ?
C13 C14 1.425(12) . ?
C14 H14 0.9300 . ?
C14 C15 1.312(13) . ?
C15 H15 0.9300 . ?
C15 C16 1.347(12) . ?
C16 H16 0.9300 . ?
C16 C17 1.382(10) . ?
C17 H17 0.9300 . ?
C18 H18A 0.9700 . ?
C18 H18B 0.9700 . ?
C18 C19 1.488(7) . ?
C19 C20 1.359(8) . ?
C19 C24 1.398(8) . ?
C20 H20 0.9300 . ?
C20 C21 1.385(10) . ?
C21 H21 0.9300 . ?
C21 C22 1.332(11) . ?
C22 H22 0.9300 . ?
C22 C23 1.393(11) . ?
C23 H23 0.9300 . ?
C23 C24 1.397(9) . ?
C24 H24 0.9300 . ?
C25 C26 1.408(8) . ?
C25 C30 1.408(8) . ?
C26 C27 1.408(9) . ?
C26 C31 1.524(9) . ?
C27 H27 0.9300 . ?
C27 C28 1.361(10) . ?
C28 H28 0.9300 . ?
C28 C29 1.359(10) . ?
C29 H29 0.9300 . ?
C29 C30 1.403(8) . ?
C30 C34 1.495(9) . ?
C31 H31 0.9800 . ?
C31 C32 1.537(9) . ?
C31 C33 1.532(9) . ?
C32 H32A 0.9600 . ?
C32 H32B 0.9600 . ?
C32 H32C 0.9600 . ?
C33 H33A 0.9600 . ?
C33 H33B 0.9600 . ?
C33 H33C 0.9600 . ?
C34 H34 0.9800 . ?
C34 C35 1.511(9) . ?
C34 C36 1.563(9) . ?
C35 H35A 0.9600 . ?
C35 H35B 0.9600 . ?
C35 H35C 0.9600 . ?
C36 H36A 0.9600 . ?
C36 H36B 0.9600 . ?
C36 H36C 0.9600 . ?
C37 C38 1.411(7) . ?
C37 C42 1.395(7) . ?
C38 C39 1.402(7) . ?
C38 C43 1.518(7) . ?
C39 H39 0.9300 . ?
C39 C40 1.364(8) . ?
C40 H40 0.9300 . ?
C40 C41 1.366(9) . ?
C41 H41 0.9300 . ?
C41 C42 1.378(8) . ?
C42 C46 1.522(8) . ?
C43 H43 0.9800 . ?
C43 C44 1.534(9) . ?
C43 C45 1.545(8) . ?
C44 H44A 0.9600 . ?
C44 H44B 0.9600 . ?
C44 H44C 0.9600 . ?
C45 H45A 0.9600 . ?
C45 H45B 0.9600 . ?
C45 H45C 0.9600 . ?
C46 H46 0.9800 . ?
C46 C47 1.530(8) . ?
C46 C48 1.551(8) . ?
C47 H47A 0.9600 . ?
C47 H47B 0.9600 . ?
C47 H47C 0.9600 . ?
C48 H48A 0.9600 . ?
C48 H48B 0.9600 . ?
C48 H48C 0.9600 . ?
C50 H50A 0.9700 . ?
C50 H50B 0.9700 . ?
C50 C51 1.502(8) . ?
C51 C52 1.372(8) . ?
C51 C56 1.382(8) . ?
C52 H52 0.9300 . ?
C52 C53 1.389(10) . ?
C53 H53 0.9300 . ?
C53 C54 1.341(11) . ?
C54 H54 0.9300 . ?
C54 C55 1.381(11) . ?
C55 H55 0.9300 . ?
C55 C56 1.361(9) . ?
C56 H56 0.9300 . ?
C57 H57A 0.9700 . ?
C57 H57B 0.9700 . ?
C57 C58 1.498(7) . ?
C58 C59 1.384(7) . ?
C58 C63 1.387(8) . ?
C59 H59 0.9300 . ?
C59 C60 1.353(9) . ?
C60 H60 0.9300 . ?
C60 C61 1.365(13) . ?
C61 H61 0.9300 . ?
C61 C62 1.404(13) . ?
C62 H62 0.9300 . ?
C62 C63 1.387(10) . ?
C63 H63 0.9300 . ?
C64 C65 1.410(7) . ?
C64 C69 1.408(7) . ?
C65 C66 1.369(7) . ?
C65 C70 1.519(7) . ?
C66 H66 0.9300 . ?
C66 C67 1.361(8) . ?
C67 H67 0.9300 . ?
C67 C68 1.373(9) . ?
C68 H68 0.9300 . ?
C68 C69 1.381(8) . ?
C69 C73 1.503(8) . ?
C70 H70 0.9800 . ?
C70 C71 1.521(8) . ?
C70 C72 1.548(8) . ?
C71 H71A 0.9600 . ?
C71 H71B 0.9600 . ?
C71 H71C 0.9600 . ?
C72 H72A 0.9600 . ?
C72 H72B 0.9600 . ?
C72 H72C 0.9600 . ?
C73 H73 0.9800 . ?
C73 C74 1.525(9) . ?
C73 C75 1.527(11) . ?
C74 H74A 0.9600 . ?
C74 H74B 0.9600 . ?
C74 H74C 0.9600 . ?
C75 H75A 0.9600 . ?
C75 H75B 0.9600 . ?
C75 H75C 0.9600 . ?
C76 C77 1.406(7) . ?
C76 C81 1.415(7) . ?
C77 C78 1.390(7) . ?
C77 C82 1.494(8) . ?
C78 H78 0.9300 . ?
C78 C79 1.357(9) . ?
C79 H79 0.9300 . ?
C79 C80 1.335(9) . ?
C80 H80 0.9300 . ?
C80 C81 1.404(7) . ?
C81 C85 1.504(8) . ?
C82 H82 0.9800 . ?
C82 C83 1.553(8) . ?
C82 C84 1.544(8) . ?
C83 H83A 0.9600 . ?
C83 H83B 0.9600 . ?
C83 H83C 0.9600 . ?
C84 H84A 0.9600 . ?
C84 H84B 0.9600 . ?
C84 H84C 0.9600 . ?
C85 H85 0.9800 . ?
C85 C86 1.529(8) . ?
C85 C87 1.513(8) . ?
C86 H86A 0.9600 . ?
C86 H86B 0.9600 . ?
C86 H86C 0.9600 . ?
C87 H87A 0.9600 . ?
C87 H87B 0.9600 . ?
C87 H87C 0.9600 . ?

loop_
_smtbx_masks_void_nr
_smtbx_masks_void_average_x
_smtbx_masks_void_average_y
_smtbx_masks_void_average_z
_smtbx_masks_void_volume
_smtbx_masks_void_count_electrons
_smtbx_masks_void_content
1 0.000 -0.147 0.250 269.6 0.0 toluene
2 0.000 0.147 0.750 269.6 0.0 toluene
3 0.222 0.195 0.591 89.2 0.0 toluene
4 0.222 0.805 0.091 89.2 0.0 toluene
5 0.214 0.261 0.993 22.3 1.4 ?
6 0.214 0.739 0.493 22.3 1.4 ?
7 0.278 0.305 0.409 89.2 0.0 ?
8 0.278 0.695 0.909 89.2 0.0 ?
9 0.286 0.239 0.007 22.3 1.4 ?
10 0.286 0.761 0.507 22.3 1.4 ?
11 0.500 0.353 0.250 269.6 0.0 ?
12 0.500 0.647 0.750 269.6 0.0 ?
13 0.722 0.305 0.091 89.2 0.0 ?
14 0.722 0.695 0.591 89.2 0.0 ?
15 0.714 0.239 0.493 22.3 1.3 ?
16 0.714 0.761 0.993 22.3 1.3 ?
17 0.778 0.195 0.909 89.2 0.0 ?
18 0.778 0.805 0.409 89.2 0.0 ?
19 0.786 0.261 0.507 22.3 1.4 ?
20 0.786 0.739 0.007 22.3 1.4 ?
